data_4072348
loop_
_publ_author_name
'Armstrong, David R.'
'Dougan, Christine'
'Graham, David V.'
'Hevia, Eva'
'Kennedy, Alan R.'

_publ_section_title
;
 Synthesis and Structural Elucidation of Alkyl, Amido, and Mixed
 Alkyl&#x2212;Amido &#x201C;Highly-Coordinated&#x201D; Zincates
;
_journal_issue 23
_journal_name_full Organometallics
_journal_page_first 6063
_journal_paper_doi 10.1021/om800786n
_journal_volume 27
_journal_year 2008
_chemical_formula_sum 'C16 H44 Li2 N4 Zn'
_chemical_formula_weight 371.80
_chemical_name_systematic
;
 ?
;
_space_group_IT_number 14
_symmetry_cell_setting monoclinic
_symmetry_space_group_name_Hall '-P 2ybc'
_symmetry_space_group_name_H-M 'P 1 21/c 1'
_atom_sites_solution_hydrogens geom
_atom_sites_solution_primary direct
_atom_sites_solution_secondary difmap
_audit_creation_method SHELXL-97
_cell_angle_alpha 90.00
_cell_angle_beta 94.142(2)
_cell_angle_gamma 90.00
_cell_formula_units_Z 4
_cell_length_a 13.2050(4)
_cell_length_b 14.9516(5)
_cell_length_c 12.0045(3)
_cell_measurement_reflns_used 5569
_cell_measurement_temperature 123(2)
_cell_measurement_theta_max 27.48
_cell_measurement_theta_min 1.00
_cell_volume 2363.93(12)
_computing_structure_refinement 'SHELXL-97 (Sheldrick, 1997)'
_diffrn_ambient_temperature 123(2)
_diffrn_measured_fraction_theta_full 0.996
_diffrn_measured_fraction_theta_max 0.996
_diffrn_measurement_device_type 'Nonius Kappa CCD'
_diffrn_measurement_method 'Omega and Phi scans'
_diffrn_radiation_monochromator graphite
_diffrn_radiation_source 'fine-focus sealed tube'
_diffrn_radiation_type MoK\a
_diffrn_radiation_wavelength 0.71073
_diffrn_reflns_av_R_equivalents 0.0335
_diffrn_reflns_av_sigmaI/netI 0.0438
_diffrn_reflns_limit_h_max 17
_diffrn_reflns_limit_h_min -17
_diffrn_reflns_limit_k_max 19
_diffrn_reflns_limit_k_min -19
_diffrn_reflns_limit_l_max 15
_diffrn_reflns_limit_l_min -15
_diffrn_reflns_number 10537
_diffrn_reflns_theta_full 27.51
_diffrn_reflns_theta_max 27.51
_diffrn_reflns_theta_min 1.55
_exptl_absorpt_coefficient_mu 1.041
_exptl_absorpt_correction_type none
_exptl_crystal_colour Colourless
_exptl_crystal_density_diffrn 1.045
_exptl_crystal_density_method 'not measured'
_exptl_crystal_description Block
_exptl_crystal_F_000 816
_exptl_crystal_size_max 0.3
_exptl_crystal_size_mid 0.1
_exptl_crystal_size_min 0.1
_refine_diff_density_max 0.397
_refine_diff_density_min -0.451
_refine_diff_density_rms 0.059
_refine_ls_extinction_method none
_refine_ls_goodness_of_fit_ref 1.076
_refine_ls_hydrogen_treatment constr
_refine_ls_matrix_type full
_refine_ls_number_parameters 216
_refine_ls_number_reflns 5413
_refine_ls_number_restraints 0
_refine_ls_restrained_S_all 1.076
_refine_ls_R_factor_all 0.0764
_refine_ls_R_factor_gt 0.0413
_refine_ls_shift/su_max 0.001
_refine_ls_shift/su_mean 0.000
_refine_ls_structure_factor_coef Fsqd
_refine_ls_weighting_details 'calc w=1/[\s^2^(Fo^2^)+(0.0237P)^2^+2.6818P] where P=(Fo^2^+2Fc^2^)/3'
_refine_ls_weighting_scheme calc
_refine_ls_wR_factor_gt 0.0834
_refine_ls_wR_factor_ref 0.0947
_reflns_number_gt 3655
_reflns_number_total 5413
_reflns_threshold_expression I>2\s(I)
_cod_data_source_file om800786n_si_001.cif
_cod_data_source_block dvg08rem020
_cod_depositor_comments
;
The following automatic conversions were performed:

'_symmetry_cell_setting' value 'Monoclinic' changed to 'monoclinic'
according to /home/saulius/struct/CIF-dictionaries/cif_core.dic
dictionary named 'cif_core.dic' version 2.4.1 from 2010-06-29.

Automatic conversion script
Id: cif_fix_values 1715 2011-07-08 13:25:40Z adriana 
;
_cod_original_sg_symbol_H-M P21/c
_cod_database_code 4072348

loop_
_symmetry_equiv_pos_as_xyz
'x, y, z'
'-x, y+1/2, -z+1/2'
'-x, -y, -z'
'x, -y-1/2, z-1/2'

loop_
_atom_site_label
_atom_site_type_symbol
_atom_site_fract_x
_atom_site_fract_y
_atom_site_fract_z
_atom_site_U_iso_or_equiv
_atom_site_adp_type
_atom_site_occupancy
_atom_site_symmetry_multiplicity
_atom_site_calc_flag
_atom_site_refinement_flags
Li1 Li 0.0789(3) 1.0794(3) 0.2327(3) 0.0256(9) Uani 1 1 d .
Li2 Li 0.4025(3) 0.9258(3) 0.2454(4) 0.0275(9) Uani 1 1 d .
Zn1 Zn 0.239615(19) 0.99958(2) 0.26980(2) 0.02411(9) Uani 1 1 d .
N1 N -0.07581(15) 1.09929(14) 0.25801(17) 0.0265(5) Uani 1 1 d .
N2 N 0.06958(16) 1.19422(14) 0.13101(17) 0.0279(5) Uani 1 1 d .
N3 N 0.42668(17) 0.83079(15) 0.12080(18) 0.0317(5) Uani 1 1 d .
N4 N 0.55642(15) 0.91369(16) 0.29501(18) 0.0313(5) Uani 1 1 d .
C1 C -0.1397(2) 1.0416(2) 0.1841(2) 0.0405(7) Uani 1 1 d .
H1A H -0.1318 0.9794 0.2088 0.061 Uiso 1 1 calc R
H1B H -0.1192 1.0471 0.1076 0.061 Uiso 1 1 calc R
H1C H -0.2109 1.0596 0.1864 0.061 Uiso 1 1 calc R
C2 C -0.1030(2) 1.0870(2) 0.3735(2) 0.0424(7) Uani 1 1 d .
H2A H -0.1744 1.1031 0.3789 0.064 Uiso 1 1 calc R
H2B H -0.0600 1.1254 0.4234 0.064 Uiso 1 1 calc R
H2C H -0.0926 1.0243 0.3953 0.064 Uiso 1 1 calc R
C3 C -0.0886(2) 1.1943(2) 0.2280(3) 0.0419(7) Uani 1 1 d .
H3A H -0.0580 1.2318 0.2896 0.050 Uiso 1 1 calc R
H3B H -0.1619 1.2085 0.2185 0.050 Uiso 1 1 calc R
C4 C -0.0396(2) 1.2164(2) 0.1217(2) 0.0416(7) Uani 1 1 d .
H4A H -0.0737 1.1824 0.0589 0.050 Uiso 1 1 calc R
H4B H -0.0482 1.2809 0.1052 0.050 Uiso 1 1 calc R
C5 C 0.1051(2) 1.1781(2) 0.0200(2) 0.0392(7) Uani 1 1 d .
H5A H 0.0983 1.2331 -0.0243 0.059 Uiso 1 1 calc R
H5B H 0.0643 1.1306 -0.0173 0.059 Uiso 1 1 calc R
H5C H 0.1766 1.1598 0.0274 0.059 Uiso 1 1 calc R
C6 C 0.1301(3) 1.2667(2) 0.1841(2) 0.0454(8) Uani 1 1 d .
H6A H 0.2013 1.2479 0.1950 0.068 Uiso 1 1 calc R
H6B H 0.1045 1.2809 0.2567 0.068 Uiso 1 1 calc R
H6C H 0.1252 1.3199 0.1363 0.068 Uiso 1 1 calc R
C7 C 0.1873(2) 1.0937(2) 0.3844(2) 0.0353(7) Uani 1 1 d .
H7A H 0.1857 1.0658 0.4582 0.053 Uiso 1 1 d R
H7B H 0.1188 1.1134 0.3588 0.053 Uiso 1 1 d R
H7C H 0.2331 1.1453 0.3894 0.053 Uiso 1 1 d R
C8 C 0.1205(2) 0.95046(18) 0.1564(2) 0.0299(6) Uani 1 1 d .
H8A H 0.0674 0.9236 0.1985 0.045 Uiso 1 1 d R
H8B H 0.1477 0.9052 0.1076 0.045 Uiso 1 1 d R
H8C H 0.0917 1.0000 0.1110 0.045 Uiso 1 1 d R
C9 C 0.29485(19) 0.89021(18) 0.3689(2) 0.0289(6) Uani 1 1 d .
H9A H 0.3498 0.9106 0.4220 0.043 Uiso 1 1 d R
H9B H 0.3206 0.8439 0.3205 0.043 Uiso 1 1 d R
H9C H 0.2397 0.8656 0.4098 0.043 Uiso 1 1 d R
C10 C 0.3559(2) 1.0623(2) 0.1815(3) 0.0441(8) Uani 1 1 d .
H10A H 0.3270 1.0828 0.1085 0.066 Uiso 1 1 d R
H10B H 0.4103 1.0192 0.1712 0.066 Uiso 1 1 d R
H10C H 0.3834 1.1136 0.2246 0.066 Uiso 1 1 d R
C11 C 0.3604(3) 0.7529(2) 0.1287(3) 0.0557(9) Uani 1 1 d .
H11A H 0.2893 0.7718 0.1179 0.083 Uiso 1 1 calc R
H11B H 0.3725 0.7253 0.2025 0.083 Uiso 1 1 calc R
H11C H 0.3749 0.7094 0.0709 0.083 Uiso 1 1 calc R
C12 C 0.4060(2) 0.8710(2) 0.0102(2) 0.0461(8) Uani 1 1 d .
H12A H 0.4167 0.8262 -0.0474 0.069 Uiso 1 1 calc R
H12B H 0.4519 0.9216 0.0019 0.069 Uiso 1 1 calc R
H12C H 0.3355 0.8919 0.0022 0.069 Uiso 1 1 calc R
C13 C 0.5350(2) 0.8068(2) 0.1394(3) 0.0467(8) Uani 1 1 d .
H13A H 0.5616 0.7903 0.0671 0.056 Uiso 1 1 calc R
H13B H 0.5418 0.7540 0.1892 0.056 Uiso 1 1 calc R
C14 C 0.5968(2) 0.8830(2) 0.1909(2) 0.0453(8) Uani 1 1 d .
H14A H 0.6680 0.8632 0.2064 0.054 Uiso 1 1 calc R
H14B H 0.5965 0.9333 0.1373 0.054 Uiso 1 1 calc R
C15 C 0.5748(2) 0.8502(3) 0.3859(3) 0.0525(9) Uani 1 1 d .
H15A H 0.5404 0.7937 0.3663 0.079 Uiso 1 1 calc R
H15B H 0.5484 0.8746 0.4539 0.079 Uiso 1 1 calc R
H15C H 0.6479 0.8397 0.3988 0.079 Uiso 1 1 calc R
C16 C 0.6059(2) 0.9987(3) 0.3282(3) 0.0627(10) Uani 1 1 d .
H16A H 0.5775 1.0212 0.3960 0.094 Uiso 1 1 calc R
H16B H 0.5940 1.0425 0.2680 0.094 Uiso 1 1 calc R
H16C H 0.6790 0.9890 0.3428 0.094 Uiso 1 1 calc R

loop_
_atom_site_aniso_label
_atom_site_aniso_U_11
_atom_site_aniso_U_22
_atom_site_aniso_U_33
_atom_site_aniso_U_23
_atom_site_aniso_U_13
_atom_site_aniso_U_12
Li1 0.025(2) 0.025(2) 0.026(2) 0.0002(18) 0.0006(17) 0.0000(18)
Li2 0.027(2) 0.024(2) 0.033(2) -0.0015(19) 0.0062(18) -0.0002(18)
Zn1 0.02280(14) 0.02489(14) 0.02451(14) -0.00138(15) 0.00085(9) 0.00355(15)
N1 0.0244(10) 0.0286(12) 0.0267(11) 0.0010(9) 0.0045(9) -0.0019(9)
N2 0.0321(12) 0.0260(12) 0.0257(11) 0.0020(9) 0.0037(9) -0.0046(10)
N3 0.0370(13) 0.0291(12) 0.0291(12) -0.0033(10) 0.0029(9) -0.0030(10)
N4 0.0243(11) 0.0369(13) 0.0327(12) -0.0017(10) 0.0017(9) -0.0025(10)
C1 0.0308(15) 0.0538(19) 0.0370(16) -0.0062(15) 0.0028(12) -0.0086(14)
C2 0.0401(16) 0.053(2) 0.0349(16) -0.0064(15) 0.0116(13) -0.0090(15)
C3 0.0367(16) 0.0358(17) 0.0548(19) 0.0054(15) 0.0125(14) 0.0111(14)
C4 0.0398(16) 0.0367(17) 0.0483(18) 0.0163(15) 0.0022(14) 0.0090(14)
C5 0.0542(18) 0.0366(17) 0.0275(14) 0.0056(13) 0.0087(13) -0.0062(14)
C6 0.064(2) 0.0337(17) 0.0383(17) -0.0010(14) 0.0039(15) -0.0188(16)
C7 0.0364(15) 0.0405(17) 0.0276(14) -0.0079(13) -0.0067(11) 0.0083(13)
C8 0.0359(14) 0.0259(15) 0.0273(14) -0.0039(11) -0.0026(11) 0.0027(12)
C9 0.0259(13) 0.0361(16) 0.0249(13) 0.0023(12) 0.0040(10) 0.0002(12)
C10 0.0376(16) 0.0270(15) 0.069(2) 0.0144(15) 0.0158(15) 0.0055(13)
C11 0.086(3) 0.0359(18) 0.0455(19) -0.0129(15) 0.0086(18) -0.0220(18)
C12 0.0505(19) 0.055(2) 0.0325(16) 0.0024(15) 0.0033(14) 0.0003(16)
C13 0.0508(19) 0.0461(19) 0.0437(18) -0.0083(15) 0.0054(14) 0.0187(16)
C14 0.0274(14) 0.065(2) 0.0441(17) -0.0013(16) 0.0064(13) 0.0121(15)
C15 0.0357(17) 0.078(3) 0.0433(18) 0.0168(18) -0.0036(14) 0.0032(17)
C16 0.0477(18) 0.066(2) 0.074(2) -0.007(2) 0.0002(17) -0.025(2)

loop_
_atom_type_symbol
_atom_type_description
_atom_type_scat_dispersion_real
_atom_type_scat_dispersion_imag
_atom_type_scat_source
Li Li -0.0003 0.0001 'International Tables Vol C Tables 4.2.6.8 and 6.1.1.4'
Zn Zn 0.2839 1.4301 'International Tables Vol C Tables 4.2.6.8 and 6.1.1.4'
N N 0.0061 0.0033 'International Tables Vol C Tables 4.2.6.8 and 6.1.1.4'
C C 0.0033 0.0016 'International Tables Vol C Tables 4.2.6.8 and 6.1.1.4'
H H 0.0000 0.0000 'International Tables Vol C Tables 4.2.6.8 and 6.1.1.4'

loop_
_geom_angle_atom_site_label_1
_geom_angle_atom_site_label_2
_geom_angle_atom_site_label_3
_geom_angle
N2 Li1 N1 87.20(17)
N2 Li1 C8 118.3(2)
N1 Li1 C8 116.9(2)
N2 Li1 C7 113.6(2)
N1 Li1 C7 116.0(2)
C8 Li1 C7 104.82(19)
N2 Li1 Zn1 121.13(19)
N1 Li1 Zn1 151.6(2)
C8 Li1 Zn1 54.19(11)
C7 Li1 Zn1 53.49(11)
N2 Li1 H7B 106.4
N1 Li1 H7B 94.2
C8 Li1 H7B 125.2
C7 Li1 H7B 23.3
Zn1 Li1 H7B 76.6
N2 Li1 H8C 93.9
N1 Li1 H8C 109.8
C8 Li1 H8C 26.1
C7 Li1 H8C 126.7
Zn1 Li1 H8C 73.2
H7B Li1 H8C 149.4
N4 Li2 N3 87.14(18)
N4 Li2 C9 116.9(2)
N3 Li2 C9 117.1(2)
N4 Li2 C10 114.4(2)
N3 Li2 C10 115.0(2)
C9 Li2 C10 106.0(2)
N4 Li2 Zn1 148.2(2)
N3 Li2 Zn1 124.6(2)
C9 Li2 Zn1 53.93(11)
C10 Li2 Zn1 53.98(12)
N4 Li2 C14 31.37(10)
N3 Li2 C14 59.02(13)
C9 Li2 C14 139.6(2)
C10 Li2 C14 111.41(19)
Zn1 Li2 C14 165.4(2)
N4 Li2 H9A 94.7
N3 Li2 H9A 131.6
C9 Li2 H9A 25.1
C10 Li2 H9A 108.1
Zn1 Li2 H9A 66.8
C14 Li2 H9A 123.0
N4 Li2 H9B 112.6
N3 Li2 H9B 91.3
C9 Li2 H9B 26.5
C10 Li2 H9B 126.4
Zn1 Li2 H9B 72.5
C14 Li2 H9B 122.1
H9A Li2 H9B 43.7
N4 Li2 H10B 97.4
N3 Li2 H10B 99.7
C9 Li2 H10B 129.3
C10 Li2 H10B 23.4
Zn1 Li2 H10B 77.0
C14 Li2 H10B 88.5
H9A Li2 H10B 127.8
H9B Li2 H10B 148.5
C7 Zn1 C9 105.25(10)
C7 Zn1 C8 112.51(10)
C9 Zn1 C8 107.47(10)
C7 Zn1 C10 108.02(12)
C9 Zn1 C10 112.66(10)
C8 Zn1 C10 110.87(12)
C7 Zn1 Li1 58.33(12)
C9 Zn1 Li1 137.46(12)
C8 Zn1 Li1 57.49(12)
C10 Zn1 Li1 109.84(13)
C7 Zn1 Li2 134.92(12)
C9 Zn1 Li2 56.72(12)
C8 Zn1 Li2 112.39(12)
C10 Zn1 Li2 58.15(13)
Li1 Zn1 Li2 162.48(14)
C1 N1 C2 109.2(2)
C1 N1 C3 111.7(2)
C2 N1 C3 108.7(2)
C1 N1 Li1 110.6(2)
C2 N1 Li1 115.1(2)
C3 N1 Li1 101.34(19)
C5 N2 C6 108.5(2)
C5 N2 C4 110.1(2)
C6 N2 C4 111.5(2)
C5 N2 Li1 112.6(2)
C6 N2 Li1 110.1(2)
C4 N2 Li1 104.10(19)
C12 N3 C11 108.1(2)
C12 N3 C13 110.6(2)
C11 N3 C13 112.0(3)
C12 N3 Li2 109.8(2)
C11 N3 Li2 111.7(2)
C13 N3 Li2 104.6(2)
C15 N4 C14 112.6(2)
C15 N4 C16 108.3(2)
C14 N4 C16 108.6(2)
C15 N4 Li2 112.2(2)
C14 N4 Li2 100.98(19)
C16 N4 Li2 114.0(2)
N1 C1 H1A 109.5
N1 C1 H1B 109.5
H1A C1 H1B 109.5
N1 C1 H1C 109.5
H1A C1 H1C 109.5
H1B C1 H1C 109.5
N1 C2 H2A 109.5
N1 C2 H2B 109.5
H2A C2 H2B 109.5
N1 C2 H2C 109.5
H2A C2 H2C 109.5
H2B C2 H2C 109.5
N1 C3 C4 111.7(2)
N1 C3 H3A 109.3
C4 C3 H3A 109.3
N1 C3 H3B 109.3
C4 C3 H3B 109.3
H3A C3 H3B 107.9
N2 C4 C3 111.3(2)
N2 C4 H4A 109.4
C3 C4 H4A 109.4
N2 C4 H4B 109.4
C3 C4 H4B 109.4
H4A C4 H4B 108.0
N2 C5 H5A 109.5
N2 C5 H5B 109.5
H5A C5 H5B 109.5
N2 C5 H5C 109.5
H5A C5 H5C 109.5
H5B C5 H5C 109.5
N2 C6 H6A 109.5
N2 C6 H6B 109.5
H6A C6 H6B 109.5
N2 C6 H6C 109.5
H6A C6 H6C 109.5
H6B C6 H6C 109.5
Zn1 C7 Li1 68.18(13)
Zn1 C7 H7A 109.5
Li1 C7 H7A 129.7
Zn1 C7 H7B 109.5
Li1 C7 H7B 41.7
H7A C7 H7B 109.5
Zn1 C7 H7C 109.5
Li1 C7 H7C 118.6
H7A C7 H7C 109.5
H7B C7 H7C 109.5
Zn1 C8 Li1 68.33(13)
Zn1 C8 H8A 109.5
Li1 C8 H8A 86.3
Zn1 C8 H8B 109.5
Li1 C8 H8B 163.4
H8A C8 H8B 109.5
Zn1 C8 H8C 109.5
Li1 C8 H8C 58.4
H8A C8 H8C 109.5
H8B C8 H8C 109.5
Zn1 C9 Li2 69.35(14)
Zn1 C9 H9A 109.5
Li2 C9 H9A 83.0
Zn1 C9 H9B 109.5
Li2 C9 H9B 60.1
H9A C9 H9B 109.5
Zn1 C9 H9C 109.5
Li2 C9 H9C 166.6
H9A C9 H9C 109.5
H9B C9 H9C 109.5
Zn1 C10 Li2 67.86(13)
Zn1 C10 H10A 109.5
Li2 C10 H10A 131.9
Zn1 C10 H10B 109.5
Li2 C10 H10B 42.4
H10A C10 H10B 109.5
Zn1 C10 H10C 109.5
Li2 C10 H10C 116.6
H10A C10 H10C 109.5
H10B C10 H10C 109.5
N3 C11 H11A 109.5
N3 C11 H11B 109.5
H11A C11 H11B 109.5
N3 C11 H11C 109.5
H11A C11 H11C 109.5
H11B C11 H11C 109.5
N3 C12 H12A 109.5
N3 C12 H12B 109.5
H12A C12 H12B 109.5
N3 C12 H12C 109.5
H12A C12 H12C 109.5
H12B C12 H12C 109.5
N3 C13 C14 111.6(2)
N3 C13 H13A 109.3
C14 C13 H13A 109.3
N3 C13 H13B 109.3
C14 C13 H13B 109.3
H13A C13 H13B 108.0
N4 C14 C13 111.5(2)
N4 C14 Li2 47.64(14)
C13 C14 Li2 77.75(18)
N4 C14 H14A 109.3
C13 C14 H14A 109.3
Li2 C14 H14A 155.2
N4 C14 H14B 109.3
C13 C14 H14B 109.3
Li2 C14 H14B 91.0
H14A C14 H14B 108.0
N4 C15 H15A 109.5
N4 C15 H15B 109.5
H15A C15 H15B 109.5
N4 C15 H15C 109.5
H15A C15 H15C 109.5
H15B C15 H15C 109.5
N4 C16 H16A 109.5
N4 C16 H16B 109.5
H16A C16 H16B 109.5
N4 C16 H16C 109.5
H16A C16 H16C 109.5
H16B C16 H16C 109.5

loop_
_geom_bond_atom_site_label_1
_geom_bond_atom_site_label_2
_geom_bond_distance
Li1 N2 2.106(5)
Li1 N1 2.109(4)
Li1 C8 2.220(5)
Li1 C7 2.243(5)
Li1 Zn1 2.447(4)
Li1 H7B 1.6460
Li1 H8C 1.8998
Li2 N4 2.084(5)
Li2 N3 2.103(5)
Li2 C9 2.193(5)
Li2 C10 2.251(5)
Li2 Zn1 2.454(4)
Li2 C14 2.768(5)
Li2 H9A 2.2901
Li2 H9B 1.9044
Li2 H10B 1.6640
Zn1 C7 2.118(3)
Zn1 C9 2.120(3)
Zn1 C8 2.135(2)
Zn1 C10 2.143(3)
N1 C1 1.461(3)
N1 C2 1.468(3)
N1 C3 1.472(3)
N2 C5 1.464(3)
N2 C6 1.466(3)
N2 C4 1.475(3)
N3 C12 1.464(3)
N3 C11 1.464(4)
N3 C13 1.475(4)
N4 C15 1.453(4)
N4 C14 1.468(4)
N4 C16 1.471(4)
C1 H1A 0.9800
C1 H1B 0.9800
C1 H1C 0.9800
C2 H2A 0.9800
C2 H2B 0.9800
C2 H2C 0.9800
C3 C4 1.510(4)
C3 H3A 0.9900
C3 H3B 0.9900
C4 H4A 0.9900
C4 H4B 0.9900
C5 H5A 0.9800
C5 H5B 0.9800
C5 H5C 0.9800
C6 H6A 0.9800
C6 H6B 0.9800
C6 H6C 0.9800
C7 H7A 0.9800
C7 H7B 0.9800
C7 H7C 0.9800
C8 H8A 0.9800
C8 H8B 0.9800
C8 H8C 0.9800
C9 H9A 0.9800
C9 H9B 0.9800
C9 H9C 0.9800
C10 H10A 0.9800
C10 H10B 0.9800
C10 H10C 0.9800
C11 H11A 0.9800
C11 H11B 0.9800
C11 H11C 0.9800
C12 H12A 0.9800
C12 H12B 0.9800
C12 H12C 0.9800
C13 C14 1.508(4)
C13 H13A 0.9900
C13 H13B 0.9900
C14 H14A 0.9900
C14 H14B 0.9900
C15 H15A 0.9800
C15 H15B 0.9800
C15 H15C 0.9800
C16 H16A 0.9800
C16 H16B 0.9800
C16 H16C 0.9800

loop_
_geom_torsion_atom_site_label_1
_geom_torsion_atom_site_label_2
_geom_torsion_atom_site_label_3
_geom_torsion_atom_site_label_4
_geom_torsion
N2 Li1 Zn1 C7 97.8(2)
N1 Li1 Zn1 C7 -77.1(4)
C8 Li1 Zn1 C7 -157.91(18)
N2 Li1 Zn1 C9 175.34(15)
N1 Li1 Zn1 C9 0.5(5)
C8 Li1 Zn1 C9 -80.33(19)
C7 Li1 Zn1 C9 77.6(2)
N2 Li1 Zn1 C8 -104.3(2)
N1 Li1 Zn1 C8 80.8(4)
C7 Li1 Zn1 C8 157.91(18)
N2 Li1 Zn1 C10 -1.7(3)
N1 Li1 Zn1 C10 -176.5(4)
C8 Li1 Zn1 C10 102.66(15)
C7 Li1 Zn1 C10 -99.43(15)
N2 Li1 Zn1 Li2 -45.6(6)
N1 Li1 Zn1 Li2 139.6(4)
C8 Li1 Zn1 Li2 58.8(5)
C7 Li1 Zn1 Li2 -143.3(4)
N4 Li2 Zn1 C7 -5.6(5)
N3 Li2 Zn1 C7 178.40(18)
C9 Li2 Zn1 C7 77.9(2)
C10 Li2 Zn1 C7 -84.0(2)
C14 Li2 Zn1 C7 -82.0(8)
N4 Li2 Zn1 C9 -83.5(4)
N3 Li2 Zn1 C9 100.5(3)
C10 Li2 Zn1 C9 -161.83(19)
C14 Li2 Zn1 C9 -159.9(8)
N4 Li2 Zn1 C8 179.7(4)
N3 Li2 Zn1 C8 3.8(3)
C9 Li2 Zn1 C8 -96.77(14)
C10 Li2 Zn1 C8 101.40(15)
C14 Li2 Zn1 C8 103.3(8)
N4 Li2 Zn1 C10 78.3(4)
N3 Li2 Zn1 C10 -97.6(3)
C9 Li2 Zn1 C10 161.83(19)
C14 Li2 Zn1 C10 1.9(7)
N4 Li2 Zn1 Li1 128.5(5)
N3 Li2 Zn1 Li1 -47.5(6)
C9 Li2 Zn1 Li1 -148.0(4)
C10 Li2 Zn1 Li1 50.1(5)
C14 Li2 Zn1 Li1 52.1(10)
N2 Li1 N1 C1 98.6(2)
C8 Li1 N1 C1 -22.0(3)
C7 Li1 N1 C1 -146.5(2)
Zn1 Li1 N1 C1 -85.9(5)
N2 Li1 N1 C2 -137.0(2)
C8 Li1 N1 C2 102.4(3)
C7 Li1 N1 C2 -22.1(3)
Zn1 Li1 N1 C2 38.5(5)
N2 Li1 N1 C3 -20.0(2)
C8 Li1 N1 C3 -140.6(2)
C7 Li1 N1 C3 94.9(3)
Zn1 Li1 N1 C3 155.5(4)
N1 Li1 N2 C5 -126.7(2)
C8 Li1 N2 C5 -7.4(3)
C7 Li1 N2 C5 116.2(2)
Zn1 Li1 N2 C5 55.8(3)
N1 Li1 N2 C6 112.2(2)
C8 Li1 N2 C6 -128.6(2)
C7 Li1 N2 C6 -5.0(3)
Zn1 Li1 N2 C6 -65.4(3)
N1 Li1 N2 C4 -7.5(2)
C8 Li1 N2 C4 111.8(2)
C7 Li1 N2 C4 -124.6(2)
Zn1 Li1 N2 C4 175.0(2)
N4 Li2 N3 C12 -117.0(2)
C9 Li2 N3 C12 124.1(2)
C10 Li2 N3 C12 -1.3(3)
Zn1 Li2 N3 C12 60.9(3)
C14 Li2 N3 C12 -102.2(2)
N4 Li2 N3 C11 123.1(2)
C9 Li2 N3 C11 4.2(3)
C10 Li2 N3 C11 -121.3(3)
Zn1 Li2 N3 C11 -59.1(3)
C14 Li2 N3 C11 137.8(2)
N4 Li2 N3 C13 1.8(2)
C9 Li2 N3 C13 -117.1(3)
C10 Li2 N3 C13 117.4(2)
Zn1 Li2 N3 C13 179.6(2)
C14 Li2 N3 C13 16.49(19)
N3 Li2 N4 C15 -95.4(2)
C9 Li2 N4 C15 23.7(3)
C10 Li2 N4 C15 148.4(2)
Zn1 Li2 N4 C15 88.0(5)
C14 Li2 N4 C15 -120.1(3)
N3 Li2 N4 C14 24.8(2)
C9 Li2 N4 C14 143.9(2)
C10 Li2 N4 C14 -91.4(3)
Zn1 Li2 N4 C14 -151.9(4)
N3 Li2 N4 C16 141.1(2)
C9 Li2 N4 C16 -99.8(3)
C10 Li2 N4 C16 24.9(3)
Zn1 Li2 N4 C16 -35.6(5)
C14 Li2 N4 C16 116.3(3)
C1 N1 C3 C4 -72.7(3)
C2 N1 C3 C4 166.7(2)
Li1 N1 C3 C4 45.1(3)
C5 N2 C4 C3 155.2(2)
C6 N2 C4 C3 -84.4(3)
Li1 N2 C4 C3 34.3(3)
N1 C3 C4 N2 -57.6(3)
C9 Zn1 C7 Li1 -136.81(14)
C8 Zn1 C7 Li1 -20.08(16)
C10 Zn1 C7 Li1 102.63(16)
Li2 Zn1 C7 Li1 165.29(19)
N2 Li1 C7 Zn1 -112.2(2)
N1 Li1 C7 Zn1 148.9(2)
C8 Li1 C7 Zn1 18.39(15)
C7 Zn1 C8 Li1 20.27(16)
C9 Zn1 C8 Li1 135.67(14)
C10 Zn1 C8 Li1 -100.82(15)
Li2 Zn1 C8 Li1 -163.84(16)
N2 Li1 C8 Zn1 109.6(2)
N1 Li1 C8 Zn1 -148.2(2)
C7 Li1 C8 Zn1 -18.22(15)
C7 Zn1 C9 Li2 -134.15(15)
C8 Zn1 C9 Li2 105.73(15)
C10 Zn1 C9 Li2 -16.68(17)
Li1 Zn1 C9 Li2 166.36(19)
N4 Li2 C9 Zn1 144.1(2)
N3 Li2 C9 Zn1 -114.6(2)
C10 Li2 C9 Zn1 15.21(15)
C14 Li2 C9 Zn1 172.3(3)
C7 Zn1 C10 Li2 132.23(15)
C9 Zn1 C10 Li2 16.41(17)
C8 Zn1 C10 Li2 -104.07(15)
Li1 Zn1 C10 Li2 -165.78(16)
N4 Li2 C10 Zn1 -145.5(2)
N3 Li2 C10 Zn1 115.8(2)
C9 Li2 C10 Zn1 -15.20(15)
C14 Li2 C10 Zn1 -179.5(2)
C12 N3 C13 C14 89.5(3)
C11 N3 C13 C14 -149.8(3)
Li2 N3 C13 C14 -28.7(3)
C15 N4 C14 C13 71.7(3)
C16 N4 C14 C13 -168.3(3)
Li2 N4 C14 C13 -48.1(3)
C15 N4 C14 Li2 119.8(3)
C16 N4 C14 Li2 -120.2(3)
N3 C13 C14 N4 55.5(3)
N3 C13 C14 Li2 21.2(2)
N3 Li2 C14 N4 -150.8(3)
C9 Li2 C14 N4 -54.2(3)
C10 Li2 C14 N4 102.1(3)
Zn1 Li2 C14 N4 100.5(8)
N4 Li2 C14 C13 134.8(3)
N3 Li2 C14 C13 -15.96(18)
C9 Li2 C14 C13 80.6(4)
C10 Li2 C14 C13 -123.0(2)
Zn1 Li2 C14 C13 -124.7(8)
